data_1527654
loop_
_publ_author_name
'Klingen, W.'
'Eulenberger, G.'
'Hahn, H.'

_publ_section_title
;
 Ueber die Kristallstrukturen von Fe2 P2 Se6 und Fe2 P2 S6
;
_journal_name_full 'Zeitschrift fuer Anorganische und Allgemeine Chemie'
_journal_page_first 97
_journal_page_last 112
_journal_volume 401
_journal_year 1973
_chemical_formula_sum 'Fe2 P2 S6'
_chemical_name_systematic 'Fe2 (P2 S6)'
_space_group_IT_number 12
_symmetry_space_group_name_Hall '-C 2y'
_symmetry_space_group_name_H-M 'C 1 2/m 1'
_cell_angle_alpha 90
_cell_angle_beta 107.2
_cell_angle_gamma 90
_cell_formula_units_Z 2
_cell_length_a 5.934
_cell_length_b 10.28
_cell_length_c 6.772
_cell_volume 394.628
_citation_journal_id_ASTM ZAACAB
_cod_data_source_file Klingen_ZAACAB_1973_1937.cif
_cod_data_source_block Fe2P2S6
_cod_original_cell_volume 394.6277
_cod_database_code 1527654

loop_
_symmetry_equiv_pos_as_xyz
x,y,z
-x,y,-z
-x,-y,-z
x,-y,z
x+1/2,y+1/2,z
-x+1/2,y+1/2,-z
-x+1/2,-y+1/2,-z
x+1/2,-y+1/2,z

loop_
_atom_site_label
_atom_site_type_symbol
_atom_site_fract_x
_atom_site_fract_y
_atom_site_fract_z
_atom_site_occupancy
_atom_site_U_iso_or_equiv
P1 P+4 0.0571 0 0.1708 1 0.0
Fe1 Fe+2 0 0.3328 0 1 0.0
S1 S-2 0.7508 0 0.2474 1 0.0
S2 S-2 0.2481 0.1659 0.2479 1 0.0
